data_1566721
loop_
_publ_author_name
'Su, Chang-Yuan'
'Yao, Yefeng'
'Zhang, Zhixu'
'Wang, Ying'
'Chen, Ming'
'Huang, Pei-Zhi'
'Zhang, Yi'
'Qiao, Wencheng'
'Fu, Da-Wei'

_publ_section_title
;
 The construction of a two-dimensional organic-inorganic hybrid double
 perovskite ferroelastic with high Tc and narrow band gap
;
_journal_name_full 'Chemical Science'
_journal_paper_doi 10.1039/D1SC07045B
_journal_year 2022
_chemical_formula_sum 'C20 Ag Bi Br8 N8'
_chemical_formula_weight 1308.41
_space_group_crystal_system orthorhombic
_space_group_IT_number 65
_space_group_name_Hall '-C 2 2'
_space_group_name_H-M_alt 'C m m m'
_audit_creation_method SHELXL-2018/3
_audit_update_record
;
2021-10-14 deposited with the CCDC.	2022-03-25 downloaded from the CCDC.
;
_cell_angle_alpha 90
_cell_angle_beta 90
_cell_angle_gamma 90
_cell_formula_units_Z 2
_cell_length_a 8.774(10)
_cell_length_b 27.47(3)
_cell_length_c 8.771(9)
_cell_measurement_reflns_used 2256
_cell_measurement_temperature 375(2)
_cell_measurement_theta_max 17.70
_cell_measurement_theta_min 2.46
_cell_volume 2114(4)
_computing_structure_refinement 'SHELXL-2018/3 (Sheldrick, 2018)'
_computing_structure_solution 'SHELXT 2018/2 (Sheldrick, 2018)'
_diffrn_ambient_temperature 375(2)
_diffrn_measured_fraction_theta_full 0.992
_diffrn_measured_fraction_theta_max 0.992
_diffrn_measurement_device_type 'Bruker APEX-II CCD'
_diffrn_measurement_method '\f and \w scans'
_diffrn_radiation_type MoK\a
_diffrn_radiation_wavelength 0.71073
_diffrn_reflns_av_R_equivalents 0.1204
_diffrn_reflns_av_unetI/netI 0.0620
_diffrn_reflns_Laue_measured_fraction_full 0.992
_diffrn_reflns_Laue_measured_fraction_max 0.992
_diffrn_reflns_limit_h_max 8
_diffrn_reflns_limit_h_min -8
_diffrn_reflns_limit_k_max 26
_diffrn_reflns_limit_k_min -26
_diffrn_reflns_limit_l_max 8
_diffrn_reflns_limit_l_min -8
_diffrn_reflns_number 10541
_diffrn_reflns_point_group_measured_fraction_full 0.992
_diffrn_reflns_point_group_measured_fraction_max 0.992
_diffrn_reflns_theta_full 20.247
_diffrn_reflns_theta_max 20.247
_diffrn_reflns_theta_min 2.322
_exptl_absorpt_coefficient_mu 12.201
_exptl_crystal_colour yellow
_exptl_crystal_density_diffrn 2.056
_exptl_crystal_description block
_exptl_crystal_F_000 1172
_refine_diff_density_max 1.836
_refine_diff_density_min -1.875
_refine_diff_density_rms 0.246
_refine_ls_extinction_method none
_refine_ls_goodness_of_fit_ref 1.244
_refine_ls_hydrogen_treatment undef
_refine_ls_matrix_type full
_refine_ls_number_parameters 59
_refine_ls_number_reflns 616
_refine_ls_number_restraints 180
_refine_ls_restrained_S_all 1.082
_refine_ls_R_factor_all 0.1205
_refine_ls_R_factor_gt 0.1110
_refine_ls_shift/su_max 0.011
_refine_ls_shift/su_mean 0.003
_refine_ls_structure_factor_coef Fsqd
_refine_ls_weighting_details 'w=1/[\s^2^(Fo^2^)+(0.0724P)^2^+280.4476P] where P=(Fo^2^+2Fc^2^)/3'
_refine_ls_weighting_scheme calc
_refine_ls_wR_factor_gt 0.3167
_refine_ls_wR_factor_ref 0.3235
_reflns_Friedel_coverage 0.000
_reflns_number_gt 568
_reflns_number_total 616
_reflns_threshold_expression 'I > 2\s(I)'
_cod_data_source_file d1sc07045b3.cif
_cod_data_source_block mo_SCY_AgBiBr_375K_0m_a
_cod_database_code 1566721
_shelx_shelxl_version_number 2018/3
_shelx_space_group_comment
;
The symmetry employed for this shelxl refinement is uniquely defined
by the following loop, which should always be used as a source of
symmetry information in preference to the above space-group names.
They are only intended as comments.
;

loop_
_space_group_symop_operation_xyz
'x, y, z'
'-x, -y, z'
'-x, y, -z'
'x, -y, -z'
'x+1/2, y+1/2, z'
'-x+1/2, -y+1/2, z'
'-x+1/2, y+1/2, -z'
'x+1/2, -y+1/2, -z'
'-x, -y, -z'
'x, y, -z'
'x, -y, z'
'-x, y, z'
'-x+1/2, -y+1/2, -z'
'x+1/2, y+1/2, -z'
'x+1/2, -y+1/2, z'
'-x+1/2, y+1/2, z'

loop_
_atom_site_label
_atom_site_type_symbol
_atom_site_fract_x
_atom_site_fract_y
_atom_site_fract_z
_atom_site_U_iso_or_equiv
_atom_site_adp_type
_atom_site_occupancy
_atom_site_site_symmetry_order
_atom_site_calc_flag
_atom_site_refinement_flags_posn
_atom_site_refinement_flags_adp
_atom_site_refinement_flags_occupancy
_atom_site_disorder_assembly
_atom_site_disorder_group
Ag1 Ag 0.000000 0.500000 0.000000 0.180(6) Uani 1 8 d S T P . .
Bi1 Bi 0.500000 0.500000 0.500000 0.0784(17) Uani 1 8 d S T P . .
Br1 Br 0.000000 0.5924(5) 0.000000 0.190(6) Uani 1 4 d S T P . .
Br2 Br 0.500000 0.6025(5) 0.500000 0.237(9) Uani 1 4 d S T P . .
Br3 Br 0.2698(13) 0.500000 0.2678(13) 0.228(6) Uani 1 2 d S T P . .
C1 C 0.500000 0.5967(6) 1.000000 0.458(8) Uani 1 4 d DS TU P . .
C2 C 0.500000 0.6514(6) 1.000000 0.458(9) Uani 1 4 d DS TU P . .
C3 C 0.60001(6) 0.6820(6) 0.8998(4) 0.458(9) Uani 0.75 1 d D U P . .
N1 N 0.3425(2) 0.5755(6) 1.000000 0.458(8) Uani 1 2 d DS TU P . .
C4 C 0.000000 0.5957(6) 0.500000 0.458(8) Uani 1 4 d DS TU P . .
C5 C 0.000000 0.6503(6) 0.500000 0.458(9) Uani 1 4 d DS TU P . .
C6 C 0.1002(4) 0.6809(6) 0.60004(6) 0.458(9) Uani 0.75 1 d D U P . .
N2 N 0.000000 0.5744(6) 0.6575(2) 0.458(8) Uani 1 2 d DS TU P . .

loop_
_atom_site_aniso_label
_atom_site_aniso_U_11
_atom_site_aniso_U_22
_atom_site_aniso_U_33
_atom_site_aniso_U_23
_atom_site_aniso_U_13
_atom_site_aniso_U_12
Ag1 0.194(14) 0.136(10) 0.210(15) 0.000 0.000 0.000
Bi1 0.093(3) 0.065(2) 0.076(3) 0.000 0.000 0.000
Br1 0.215(14) 0.125(9) 0.229(15) 0.000 0.000 0.000
Br2 0.29(2) 0.102(8) 0.32(2) 0.000 0.000 0.000
Br3 0.208(11) 0.275(12) 0.202(10) 0.000 -0.123(9) 0.000
C1 0.490(15) 0.310(14) 0.574(15) 0.000 0.000 0.000
C2 0.490(15) 0.310(15) 0.574(15) 0.000 0.000 0.000
C3 0.490(15) 0.309(15) 0.574(15) 0.000(5) 0.000(5) 0.000(5)
N1 0.490(15) 0.310(14) 0.574(15) 0.000 0.000 0.000
C4 0.490(15) 0.310(14) 0.574(15) 0.000 0.000 0.000
C5 0.490(15) 0.310(15) 0.574(15) 0.000 0.000 0.000
C6 0.490(15) 0.309(15) 0.574(15) 0.000(5) 0.000(5) 0.000(5)
N2 0.490(15) 0.310(14) 0.574(15) 0.000 0.000 0.000

loop_
_atom_type_symbol
_atom_type_description
_atom_type_scat_dispersion_real
_atom_type_scat_dispersion_imag
_atom_type_scat_source
C C 0.0033 0.0016 'International Tables Vol C Tables 4.2.6.8 and 6.1.1.4'
Ag Ag -0.8971 1.1015 'International Tables Vol C Tables 4.2.6.8 and 6.1.1.4'
Bi Bi -4.1077 10.2566 'International Tables Vol C Tables 4.2.6.8 and 6.1.1.4'
Br Br -0.2901 2.4595 'International Tables Vol C Tables 4.2.6.8 and 6.1.1.4'
N N 0.0061 0.0033 'International Tables Vol C Tables 4.2.6.8 and 6.1.1.4'

loop_
_geom_angle_atom_site_label_1
_geom_angle_atom_site_label_2
_geom_angle_atom_site_label_3
_geom_angle
_geom_angle_site_symmetry_1
_geom_angle_site_symmetry_3
_geom_angle_publ_flag
Br1 Ag1 Br1 180.0 9_565 . ?
Br1 Ag1 Br3 90.000(1) 9_565 . ?
Br1 Ag1 Br3 90.000(1) . . ?
Br2 Bi1 Br2 180.0 9_666 . ?
Br2 Bi1 Br3 90.000(1) 9_666 . ?
Br2 Bi1 Br3 90.000(1) . . ?
Br2 Bi1 Br3 90.000(1) 9_666 9_666 ?
Br2 Bi1 Br3 90.000(2) . 9_666 ?
Br3 Bi1 Br3 180.0 . 9_666 ?
Br2 Bi1 Br3 90.000(3) 9_666 10_556 ?
Br2 Bi1 Br3 90.000(1) . 10_556 ?
Br3 Bi1 Br3 90.5(6) . 10_556 ?
Br3 Bi1 Br3 89.5(5) 9_666 10_556 ?
Br2 Bi1 Br3 90.000(1) 9_666 2_665 ?
Br2 Bi1 Br3 90.000(3) . 2_665 ?
Br3 Bi1 Br3 89.5(5) . 2_665 ?
Br3 Bi1 Br3 90.5(6) 9_666 2_665 ?
Br3 Bi1 Br3 180.0 10_556 2_665 ?
Bi1 Br3 Ag1 179.5(5) . . ?
N1 C1 N1 134.2(2) 3_657 . ?
N1 C1 C2 112.89(12) 3_657 . ?
N1 C1 C2 112.89(12) . . ?
C3 C2 C3 71.61(11) 12_655 . ?
C3 C2 C1 124.10(14) 12_655 . ?
C3 C2 C1 124.10(14) . . ?
C3 C2 C3 111.8(3) 12_655 10_557 ?
C3 C2 C3 71.8(3) . 10_557 ?
C1 C2 C3 124.10(14) . 10_557 ?
C3 C2 C3 71.8(3) 12_655 3_657 ?
C3 C2 C3 111.8(3) . 3_657 ?
C1 C2 C3 124.10(14) . 3_657 ?
C3 C2 C3 71.61(11) 10_557 3_657 ?
C2 C3 C3 54.20(5) . 12_655 ?
C2 C3 C3 54.12(16) . 10_557 ?
C3 C3 C3 90.001(1) 12_655 10_557 ?
N2 C4 N2 134.2(2) 10_556 . ?
N2 C4 C5 112.89(12) 10_556 . ?
N2 C4 C5 112.89(12) . . ?
C6 C5 C6 71.61(11) . 10_556 ?
C6 C5 C4 124.09(14) . . ?
C6 C5 C4 124.09(14) 10_556 . ?
C6 C5 C6 71.8(3) . 12 ?
C6 C5 C6 111.8(3) 10_556 12 ?
C4 C5 C6 124.10(14) . 12 ?
C6 C5 C6 111.8(3) . 3_556 ?
C6 C5 C6 71.8(3) 10_556 3_556 ?
C4 C5 C6 124.10(14) . 3_556 ?
C6 C5 C6 71.60(10) 12 3_556 ?
C5 C6 C6 54.20(5) . 10_556 ?
C5 C6 C6 54.12(16) . 12 ?
C6 C6 C6 90.000(2) 10_556 12 ?

loop_
_geom_bond_atom_site_label_1
_geom_bond_atom_site_label_2
_geom_bond_distance
_geom_bond_site_symmetry_2
_geom_bond_publ_flag
Ag1 Br1 2.538(13) 9_565 ?
Ag1 Br1 2.538(13) . ?
Ag1 Br3 3.335(9) . ?
Bi1 Br2 2.816(13) 9_666 ?
Bi1 Br2 2.816(13) . ?
Bi1 Br3 2.868(9) . ?
Bi1 Br3 2.868(9) 9_666 ?
Bi1 Br3 2.868(9) 10_556 ?
Bi1 Br3 2.868(9) 2_665 ?
C1 N1 1.4999(18) 3_657 ?
C1 N1 1.5000(18) . ?
C1 C2 1.5000(19) . ?
C2 C3 1.5000(14) 12_655 ?
C2 C3 1.5000(14) . ?
C2 C3 1.5000(14) 10_557 ?
C2 C3 1.5000(14) 3_657 ?
C3 C3 1.755(2) 12_655 ?
C3 C3 1.758(8) 10_557 ?
C4 N2 1.4999(17) 10_556 ?
C4 N2 1.5000(17) . ?
C4 C5 1.5000(19) . ?
C5 C6 1.5000(14) . ?
C5 C6 1.5000(14) 10_556 ?
C5 C6 1.5000(14) 12 ?
C5 C6 1.5000(14) 3_556 ?
C6 C6 1.755(2) 10_556 ?
C6 C6 1.758(8) 12 ?
